data_4026167
loop_
_publ_author_name
'Yuka Nakamura'
'Shinya Tanaka'
'Ryuichi Serizawa'
'Naoya Morohashi'
'Tetsutaro Hattori'

_publ_section_title
;
 Synthesis of Mono- and 1,3-Diaminocalix[4]arenes via Ullmann-Type
 Amination and Amidation of 1,3-Bistriflate Esters of Calix[4]arenes
;
_journal_name_full 'Journal of Organic Chemistry'
_journal_page_first 2168
_journal_page_last 2179
_journal_paper_doi 10.1021/jo102566e
_journal_volume 76
_journal_year 2011
_chemical_formula_sum 'C48 H54 F3 N O5 S5'
_chemical_formula_weight 942.22
_chemical_name_systematic
;
 ?
;
_space_group_IT_number 2
_symmetry_cell_setting triclinic
_symmetry_space_group_name_Hall '-P 1'
_symmetry_space_group_name_H-M 'P -1'
_atom_sites_solution_hydrogens geom
_atom_sites_solution_primary direct
_atom_sites_solution_secondary difmap
_audit_creation_method SHELXL-97
_cell_angle_alpha 86.422(2)
_cell_angle_beta 87.024(2)
_cell_angle_gamma 74.012(2)
_cell_formula_units_Z 2
_cell_length_a 10.3827(17)
_cell_length_b 13.578(2)
_cell_length_c 18.340(3)
_cell_measurement_reflns_used 9816
_cell_measurement_temperature 173(2)
_cell_measurement_theta_max 27.77
_cell_measurement_theta_min 2.21
_cell_volume 2479.0(7)
_computing_cell_refinement 'Bruker SMART'
_computing_data_collection 'Bruker APEXII'
_computing_data_reduction 'Bruker SAINT'
_computing_molecular_graphics 'Yadokari-XG 2009 (Wakita Nemoto et al., 2009)'
_computing_publication_material 'Yadokari-XG 2009 (Wakita,Nemoto et al., 2009)'
_computing_structure_refinement 'SHELXL-97 (Sheldrick, 1997)'
_computing_structure_solution 'Bruker SHELXTL'
_diffrn_ambient_temperature 173(2)
_diffrn_detector_area_resol_mean 8.333
_diffrn_measured_fraction_theta_full 0.964
_diffrn_measured_fraction_theta_max 0.964
_diffrn_measurement_device_type 'Bruker APEX-II CCD'
_diffrn_measurement_method 'phi and omega scans'
_diffrn_radiation_monochromator 'Bruker Helios multilayered confocal mirror'
_diffrn_radiation_source 'Bruker TXS fine-focus rotating anode'
_diffrn_radiation_type MoK\a
_diffrn_radiation_wavelength 0.71073
_diffrn_reflns_av_R_equivalents 0.0376
_diffrn_reflns_av_sigmaI/netI 0.0474
_diffrn_reflns_limit_h_max 13
_diffrn_reflns_limit_h_min -13
_diffrn_reflns_limit_k_max 17
_diffrn_reflns_limit_k_min -17
_diffrn_reflns_limit_l_max 23
_diffrn_reflns_limit_l_min -23
_diffrn_reflns_number 27260
_diffrn_reflns_theta_full 27.50
_diffrn_reflns_theta_max 27.50
_diffrn_reflns_theta_min 1.56
_exptl_absorpt_coefficient_mu 0.289
_exptl_absorpt_correction_T_max 1.0
_exptl_absorpt_correction_T_min 0.741429
_exptl_absorpt_correction_type empirical
_exptl_crystal_colour colorless
_exptl_crystal_density_diffrn 1.262
_exptl_crystal_description prism
_exptl_crystal_F_000 992
_exptl_crystal_size_max 0.20
_exptl_crystal_size_mid 0.10
_exptl_crystal_size_min 0.05
_refine_diff_density_max 0.764
_refine_diff_density_min -0.718
_refine_diff_density_rms 0.089
_refine_ls_extinction_method none
_refine_ls_goodness_of_fit_ref 1.027
_refine_ls_hydrogen_treatment mixed
_refine_ls_matrix_type full
_refine_ls_number_parameters 578
_refine_ls_number_reflns 10968
_refine_ls_number_restraints 0
_refine_ls_restrained_S_all 1.027
_refine_ls_R_factor_all 0.0877
_refine_ls_R_factor_gt 0.0601
_refine_ls_shift/su_max 0.005
_refine_ls_shift/su_mean 0.000
_refine_ls_structure_factor_coef Fsqd
_refine_ls_weighting_details 'calc w=1/[\s^2^(Fo^2^)+(0.0651P)^2^+4.0127P] where P=(Fo^2^+2Fc^2^)/3'
_refine_ls_weighting_scheme calc
_refine_ls_wR_factor_gt 0.1452
_refine_ls_wR_factor_ref 0.1685
_reflns_number_gt 7928
_reflns_number_total 10968
_reflns_threshold_expression >2sigma(I)
_cod_data_source_file jo102566e_si_003.cif
_cod_data_source_block 1-3-NHBz-OTf
_cod_database_code 4026167

loop_
_symmetry_equiv_pos_as_xyz
'x, y, z'
'-x, -y, -z'

loop_
_atom_site_label
_atom_site_type_symbol
_atom_site_fract_x
_atom_site_fract_y
_atom_site_fract_z
_atom_site_U_iso_or_equiv
_atom_site_adp_type
_atom_site_occupancy
_atom_site_symmetry_multiplicity
_atom_site_calc_flag
_atom_site_refinement_flags
_atom_site_disorder_assembly
_atom_site_disorder_group
C1 C 0.4198(3) 0.0197(2) 0.14478(15) 0.0262(6) Uani 1 1 d . . .
C2 C 0.3934(3) -0.0387(2) 0.09098(16) 0.0283(6) Uani 1 1 d . . .
C3 C 0.4476(3) -0.1450(2) 0.09691(16) 0.0308(6) Uani 1 1 d . . .
H1 H 0.4301 -0.1858 0.0603 0.037 Uiso 1 1 calc R . .
C4 C 0.5261(3) -0.1926(2) 0.15469(17) 0.0309(6) Uani 1 1 d . A .
C5 C 0.5547(3) -0.1305(2) 0.20571(17) 0.0319(6) Uani 1 1 d . . .
H2 H 0.6130 -0.1616 0.2439 0.038 Uiso 1 1 calc R . .
C6 C 0.5010(3) -0.0249(2) 0.20274(16) 0.0285(6) Uani 1 1 d . . .
C7 C 0.5799(3) -0.3095(2) 0.16429(19) 0.0384(7) Uani 1 1 d . . .
C36B C 0.5167(9) -0.3659(7) 0.1081(5) 0.038(2) Uiso 0.50 1 d P A 2
H29B H 0.5425 -0.3473 0.0581 0.058 Uiso 0.50 1 calc PR A 2
H30B H 0.4188 -0.3449 0.1144 0.058 Uiso 0.50 1 calc PR A 2
H31B H 0.5499 -0.4403 0.1172 0.058 Uiso 0.50 1 calc PR A 2
C34A C 0.7297(8) -0.3388(6) 0.1292(5) 0.0387(18) Uiso 0.50 1 d P A 1
H23A H 0.7842 -0.3037 0.1543 0.058 Uiso 0.50 1 calc PR A 1
H24A H 0.7275 -0.3173 0.0772 0.058 Uiso 0.50 1 calc PR A 1
H25A H 0.7690 -0.4131 0.1348 0.058 Uiso 0.50 1 calc PR A 1
C35B C 0.5301(9) -0.3381(6) 0.2430(4) 0.0465(18) Uiso 0.50 1 d P A 2
H26B H 0.5500 -0.4129 0.2500 0.070 Uiso 0.50 1 calc PR A 2
H27B H 0.4332 -0.3075 0.2486 0.070 Uiso 0.50 1 calc PR A 2
H28B H 0.5761 -0.3118 0.2795 0.070 Uiso 0.50 1 calc PR A 2
C22 C 0.3400(3) -0.0181(2) 0.36045(16) 0.0279(6) Uani 1 1 d . . .
C23 C 0.4772(3) -0.0248(2) 0.34837(16) 0.0289(6) Uani 1 1 d . . .
C24 C 0.5730(3) -0.0899(2) 0.39219(16) 0.0317(6) Uani 1 1 d . . .
H7 H 0.6646 -0.0925 0.3826 0.038 Uiso 1 1 calc R . .
C25 C 0.5400(3) -0.1515(2) 0.44957(16) 0.0311(6) Uani 1 1 d . . .
C26 C 0.4037(3) -0.1438(2) 0.46161(16) 0.0319(6) Uani 1 1 d . . .
H8 H 0.3771 -0.1847 0.5003 0.038 Uiso 1 1 calc R . .
C27 C 0.3054(3) -0.0786(2) 0.41901(16) 0.0285(6) Uani 1 1 d . . .
C28 C 0.6471(3) -0.2317(2) 0.49234(17) 0.0373(7) Uani 1 1 d . . .
C29 C 0.6653(5) -0.3348(3) 0.4591(3) 0.0661(13) Uani 1 1 d . . .
H9 H 0.6938 -0.3302 0.4075 0.099 Uiso 1 1 calc R . .
H10 H 0.5801 -0.3530 0.4630 0.099 Uiso 1 1 calc R . .
H11 H 0.7336 -0.3874 0.4854 0.099 Uiso 1 1 calc R . .
C31 C 0.7823(4) -0.2053(4) 0.4874(3) 0.0709(13) Uani 1 1 d . . .
H15 H 0.8477 -0.2569 0.5162 0.106 Uiso 1 1 calc R . .
H16 H 0.7708 -0.1375 0.5065 0.106 Uiso 1 1 calc R . .
H17 H 0.8145 -0.2048 0.4362 0.106 Uiso 1 1 calc R . .
C30 C 0.6064(4) -0.2386(3) 0.5729(2) 0.0618(11) Uani 1 1 d . . .
H12 H 0.5266 -0.2641 0.5784 0.093 Uiso 1 1 calc R . .
H13 H 0.5862 -0.1704 0.5927 0.093 Uiso 1 1 calc R . .
H14 H 0.6800 -0.2856 0.5994 0.093 Uiso 1 1 calc R . .
C15 C 0.0166(3) -0.0830(2) 0.31164(16) 0.0277(6) Uani 1 1 d . . .
C16 C 0.0888(3) -0.1362(2) 0.37154(16) 0.0294(6) Uani 1 1 d . . .
C17 C 0.1235(3) -0.2427(2) 0.37824(18) 0.0360(7) Uani 1 1 d . . .
H5 H 0.1717 -0.2769 0.4194 0.043 Uiso 1 1 calc R . .
C18 C 0.0892(3) -0.3008(2) 0.32595(18) 0.0384(7) Uani 1 1 d . B .
C19 C 0.0171(3) -0.2483(2) 0.26763(18) 0.0364(7) Uani 1 1 d . . .
H6 H -0.0080 -0.2861 0.2315 0.044 Uiso 1 1 calc R . .
C20 C -0.0201(3) -0.1415(2) 0.26022(16) 0.0307(6) Uani 1 1 d . . .
C21 C 0.1299(4) -0.4187(3) 0.3356(2) 0.0497(9) Uani 1 1 d . . .
C37A C 0.2743(8) -0.4599(6) 0.3173(5) 0.0440(18) Uiso 0.50 1 d P B 2
H32A H 0.2982 -0.5351 0.3205 0.066 Uiso 0.50 1 calc PR B 2
H33A H 0.3268 -0.4359 0.3517 0.066 Uiso 0.50 1 calc PR B 2
H34A H 0.2938 -0.4362 0.2674 0.066 Uiso 0.50 1 calc PR B 2
C38A C 0.0515(9) -0.4665(7) 0.2777(5) 0.0429(19) Uiso 0.50 1 d P B 2
H35A H 0.0775 -0.4482 0.2277 0.064 Uiso 0.50 1 calc PR B 2
H36A H -0.0455 -0.4387 0.2856 0.064 Uiso 0.50 1 calc PR B 2
H37A H 0.0757 -0.5414 0.2853 0.064 Uiso 0.50 1 calc PR B 2
C39A C 0.0912(10) -0.4526(8) 0.4145(5) 0.042(3) Uiso 0.50 1 d P B 2
H38A H 0.1148 -0.5277 0.4195 0.063 Uiso 0.50 1 calc PR B 2
H39A H -0.0055 -0.4247 0.4237 0.063 Uiso 0.50 1 calc PR B 2
H40A H 0.1399 -0.4268 0.4499 0.063 Uiso 0.50 1 calc PR B 2
C8 C 0.0808(3) -0.0421(2) 0.09576(15) 0.0282(6) Uani 1 1 d . . .
C9 C -0.0029(3) -0.1061(2) 0.11108(16) 0.0306(6) Uani 1 1 d . . .
C10 C 0.0062(3) -0.1879(2) 0.06754(17) 0.0346(7) Uani 1 1 d . . .
H3 H -0.0515 -0.2307 0.0788 0.041 Uiso 1 1 calc R . .
C11 C 0.0966(3) -0.2098(2) 0.00791(17) 0.0348(7) Uani 1 1 d . D .
C12 C 0.1772(3) -0.1431(2) -0.00767(17) 0.0329(6) Uani 1 1 d . . .
H4 H 0.2379 -0.1541 -0.0488 0.039 Uiso 1 1 calc R . .
C13 C 0.1706(3) -0.0616(2) 0.03546(16) 0.0293(6) Uani 1 1 d . . .
C14 C 0.1140(4) -0.3066(3) -0.0351(2) 0.0451(8) Uani 1 1 d . . .
O1 O 0.34938(19) 0.12603(15) 0.14508(11) 0.0305(4) Uani 1 1 d . . .
O2 O 0.2517(2) 0.04519(17) 0.31597(12) 0.0346(5) Uani 1 1 d . . .
H20 H 0.179(4) 0.046(3) 0.323(2) 0.044(11) Uiso 1 1 d . . .
O3 O 0.0741(2) 0.03514(18) 0.14060(12) 0.0368(5) Uani 1 1 d . . .
H21 H 0.120(5) 0.072(4) 0.124(2) 0.068(14) Uiso 1 1 d . . .
S1 S 0.52831(7) 0.04839(6) 0.27443(4) 0.03112(17) Uani 1 1 d . . .
S2 S 0.13357(7) -0.06669(6) 0.44155(4) 0.03311(18) Uani 1 1 d . . .
S3 S -0.12269(7) -0.08046(6) 0.18558(4) 0.03430(18) Uani 1 1 d . . .
S4 S 0.28169(8) 0.01781(6) 0.01916(4) 0.03189(17) Uani 1 1 d . . .
S5 S 0.41998(10) 0.20910(6) 0.11467(5) 0.0427(2) Uani 1 1 d . C .
O5 O 0.3752(4) 0.2454(2) 0.04418(14) 0.0728(9) Uani 1 1 d . . .
O4 O 0.5583(3) 0.1789(2) 0.13025(17) 0.0612(8) Uani 1 1 d . . .
C33 C 0.3347(4) 0.3109(3) 0.1759(2) 0.0519(9) Uani 1 1 d . . .
F3B F 0.2025(6) 0.3107(5) 0.1887(3) 0.0696(15) Uiso 0.50 1 d P C 1
F3A F 0.2107(6) 0.3412(4) 0.1624(3) 0.0670(15) Uiso 0.50 1 d P C 2
F2B F 0.3297(6) 0.3991(4) 0.1468(3) 0.0665(14) Uiso 0.50 1 d P C 1
F2A F 0.3918(6) 0.3907(4) 0.1557(3) 0.0680(15) Uiso 0.50 1 d P C 2
F1B F 0.3996(5) 0.2963(4) 0.2379(3) 0.0557(13) Uiso 0.50 1 d P C 1
F1A F 0.3501(5) 0.2865(4) 0.2452(3) 0.0535(12) Uiso 0.50 1 d P C 2
N1 N -0.0139(2) 0.02620(19) 0.30543(14) 0.0278(5) Uani 1 1 d . . .
H22 H -0.028(4) 0.047(3) 0.264(2) 0.043(11) Uiso 1 1 d . . .
C32 C -0.1370(3) 0.0750(2) 0.34900(17) 0.0309(6) Uani 1 1 d . E .
H18 H -0.1260 0.0487 0.4005 0.037 Uiso 1 1 calc R . .
H19 H -0.2139 0.0556 0.3303 0.037 Uiso 1 1 calc R . .
C40B C 0.1138(10) -0.2778(7) -0.1197(5) 0.064(2) Uiso 0.50 1 d P D 1
H41B H 0.1833 -0.2428 -0.1324 0.097 Uiso 0.50 1 calc PR D 1
H42B H 0.0260 -0.2324 -0.1324 0.097 Uiso 0.50 1 calc PR D 1
H43B H 0.1320 -0.3404 -0.1468 0.097 Uiso 0.50 1 calc PR D 1
C40A C 0.2132(14) -0.3196(11) -0.0955(8) 0.111(4) Uiso 0.50 1 d P D 2
H41A H 0.2130 -0.3804 -0.1215 0.166 Uiso 0.50 1 calc PR D 2
H42A H 0.3022 -0.3283 -0.0764 0.166 Uiso 0.50 1 calc PR D 2
H43A H 0.1910 -0.2589 -0.1291 0.166 Uiso 0.50 1 calc PR D 2
C41B C 0.2532(9) -0.3769(7) -0.0229(5) 0.069(2) Uiso 0.50 1 d P D 1
H44B H 0.2636 -0.4411 -0.0470 0.103 Uiso 0.50 1 calc PR D 1
H45B H 0.2659 -0.3915 0.0296 0.103 Uiso 0.50 1 calc PR D 1
H46B H 0.3203 -0.3433 -0.0435 0.103 Uiso 0.50 1 calc PR D 1
C41A C 0.1659(12) -0.4018(9) 0.0200(7) 0.092(3) Uiso 0.50 1 d P D 2
H44A H 0.1706 -0.4651 -0.0041 0.138 Uiso 0.50 1 calc PR D 2
H45A H 0.1041 -0.3960 0.0628 0.138 Uiso 0.50 1 calc PR D 2
H46A H 0.2553 -0.4033 0.0357 0.138 Uiso 0.50 1 calc PR D 2
C42B C 0.0101(9) -0.3628(7) -0.0174(5) 0.064(2) Uiso 0.50 1 d P D 1
H47B H 0.0217 -0.4180 -0.0512 0.096 Uiso 0.50 1 calc PR D 1
H48B H -0.0794 -0.3151 -0.0223 0.096 Uiso 0.50 1 calc PR D 1
H49B H 0.0199 -0.3921 0.0329 0.096 Uiso 0.50 1 calc PR D 1
C42A C -0.0205(9) -0.3136(8) -0.0580(5) 0.068(2) Uiso 0.50 1 d P D 2
H48A H -0.0557 -0.2590 -0.0952 0.103 Uiso 0.50 1 calc PR D 2
H49A H -0.0829 -0.3059 -0.0155 0.103 Uiso 0.50 1 calc PR D 2
H47A H -0.0103 -0.3805 -0.0784 0.103 Uiso 0.50 1 calc PR D 2
C43 C -0.1673(3) 0.1900(2) 0.34604(17) 0.0315(6) Uani 1 1 d . . .
C44A C -0.2680(8) 0.2485(6) 0.2987(5) 0.036(2) Uiso 0.50 1 d P E 1
H50A H -0.3136 0.2151 0.2690 0.043 Uiso 0.50 1 calc PR E 1
C44B C -0.2830(8) 0.2526(6) 0.3199(5) 0.038(2) Uiso 0.50 1 d P E 2
H50B H -0.3443 0.2231 0.2987 0.045 Uiso 0.50 1 calc PR E 2
C45A C -0.2987(9) 0.3544(7) 0.2964(5) 0.048(2) Uiso 0.50 1 d P E 1
H51A H -0.3708 0.3939 0.2680 0.058 Uiso 0.50 1 calc PR E 1
C45B C -0.3146(9) 0.3590(7) 0.3233(5) 0.051(2) Uiso 0.50 1 d P E 2
H51B H -0.3931 0.4016 0.3017 0.061 Uiso 0.50 1 calc PR E 2
C46A C -0.2257(11) 0.4032(9) 0.3348(6) 0.060(3) Uiso 0.50 1 d P E 1
H52A H -0.2521 0.4757 0.3371 0.072 Uiso 0.50 1 calc PR E 1
C46B C -0.2309(10) 0.4011(8) 0.3582(6) 0.055(3) Uiso 0.50 1 d P E 2
H52B H -0.2454 0.4734 0.3564 0.066 Uiso 0.50 1 calc PR E 2
C47A C -0.0998(10) 0.3375(8) 0.3743(6) 0.058(3) Uiso 0.50 1 d P E 1
H53A H -0.0427 0.3687 0.3978 0.069 Uiso 0.50 1 calc PR E 1
C47B C -0.1390(9) 0.3465(7) 0.3911(5) 0.048(2) Uiso 0.50 1 d P E 2
H53B H -0.0871 0.3775 0.4187 0.058 Uiso 0.50 1 calc PR E 2
C48A C -0.0737(10) 0.2323(7) 0.3741(5) 0.049(2) Uiso 0.50 1 d P E 1
H54A H 0.0073 0.1892 0.3929 0.058 Uiso 0.50 1 calc PR E 1
C48B C -0.1049(8) 0.2412(6) 0.3911(4) 0.0352(18) Uiso 0.50 1 d P E 2
H54B H -0.0373 0.2022 0.4224 0.042 Uiso 0.50 1 calc PR E 2
C35A C 0.5919(10) -0.3473(7) 0.2440(5) 0.054(2) Uiso 0.50 1 d P A 1
H26A H 0.6112 -0.4222 0.2474 0.081 Uiso 0.50 1 calc PR A 1
H27A H 0.5075 -0.3172 0.2708 0.081 Uiso 0.50 1 calc PR A 1
H28A H 0.6647 -0.3268 0.2652 0.081 Uiso 0.50 1 calc PR A 1
C36A C 0.4971(9) -0.3639(7) 0.1283(5) 0.046(2) Uiso 0.50 1 d P A 1
H29A H 0.5022 -0.3503 0.0753 0.069 Uiso 0.50 1 calc PR A 1
H30A H 0.4037 -0.3397 0.1462 0.069 Uiso 0.50 1 calc PR A 1
H31A H 0.5306 -0.4378 0.1396 0.069 Uiso 0.50 1 calc PR A 1
C34B C 0.7248(9) -0.3438(8) 0.1551(6) 0.054(2) Uiso 0.50 1 d P A 2
H23B H 0.7552 -0.4184 0.1636 0.081 Uiso 0.50 1 calc PR A 2
H24B H 0.7656 -0.3109 0.1901 0.081 Uiso 0.50 1 calc PR A 2
H25B H 0.7516 -0.3251 0.1052 0.081 Uiso 0.50 1 calc PR A 2
C37B C 0.2910(10) -0.4572(8) 0.3470(6) 0.066(3) Uiso 0.50 1 d P B 1
H32B H 0.3199 -0.5323 0.3512 0.098 Uiso 0.50 1 calc PR B 1
H33B H 0.3120 -0.4296 0.3916 0.098 Uiso 0.50 1 calc PR B 1
H34B H 0.3379 -0.4328 0.3049 0.098 Uiso 0.50 1 calc PR B 1
C38B C 0.0989(11) -0.4705(9) 0.2765(6) 0.067(3) Uiso 0.50 1 d P B 1
H35B H 0.1440 -0.4523 0.2314 0.101 Uiso 0.50 1 calc PR B 1
H36B H 0.0018 -0.4502 0.2704 0.101 Uiso 0.50 1 calc PR B 1
H37B H 0.1298 -0.5448 0.2869 0.101 Uiso 0.50 1 calc PR B 1
C39B C 0.0641(10) -0.4506(8) 0.4049(5) 0.044(3) Uiso 0.50 1 d P B 1
H38B H 0.0906 -0.5255 0.4113 0.066 Uiso 0.50 1 calc PR B 1
H39B H -0.0336 -0.4257 0.4017 0.066 Uiso 0.50 1 calc PR B 1
H40B H 0.0924 -0.4211 0.4467 0.066 Uiso 0.50 1 calc PR B 1

loop_
_atom_site_aniso_label
_atom_site_aniso_U_11
_atom_site_aniso_U_22
_atom_site_aniso_U_33
_atom_site_aniso_U_23
_atom_site_aniso_U_13
_atom_site_aniso_U_12
C1 0.0222(13) 0.0260(14) 0.0320(15) -0.0011(11) 0.0056(11) -0.0104(11)
C2 0.0251(13) 0.0325(15) 0.0297(14) -0.0015(12) 0.0023(11) -0.0121(12)
C3 0.0316(15) 0.0303(15) 0.0331(15) -0.0022(12) 0.0020(12) -0.0133(12)
C4 0.0259(14) 0.0299(15) 0.0381(16) 0.0000(12) 0.0030(12) -0.0108(12)
C5 0.0246(13) 0.0322(15) 0.0401(17) 0.0013(13) -0.0024(12) -0.0102(12)
C6 0.0228(13) 0.0314(15) 0.0348(15) -0.0025(12) 0.0030(11) -0.0141(11)
C7 0.0445(18) 0.0265(15) 0.0445(18) 0.0003(13) -0.0055(14) -0.0097(14)
C22 0.0243(13) 0.0276(14) 0.0311(15) -0.0012(11) -0.0036(11) -0.0056(11)
C23 0.0241(13) 0.0316(15) 0.0318(15) -0.0013(12) -0.0022(11) -0.0092(12)
C24 0.0232(13) 0.0341(16) 0.0373(16) -0.0048(13) -0.0025(12) -0.0059(12)
C25 0.0290(14) 0.0305(15) 0.0313(15) -0.0043(12) -0.0051(12) -0.0028(12)
C26 0.0324(15) 0.0314(15) 0.0291(15) 0.0019(12) -0.0019(12) -0.0048(12)
C27 0.0232(13) 0.0313(15) 0.0301(14) -0.0019(12) 0.0005(11) -0.0058(11)
C28 0.0357(16) 0.0347(16) 0.0368(17) -0.0034(13) -0.0103(13) 0.0003(13)
C29 0.076(3) 0.042(2) 0.068(3) -0.0105(19) -0.034(2) 0.011(2)
C31 0.040(2) 0.078(3) 0.090(3) 0.025(3) -0.032(2) -0.010(2)
C30 0.066(3) 0.061(3) 0.041(2) 0.0046(18) -0.0092(18) 0.011(2)
C15 0.0207(12) 0.0295(14) 0.0319(15) -0.0005(11) 0.0066(11) -0.0065(11)
C16 0.0226(13) 0.0340(15) 0.0307(15) -0.0018(12) 0.0065(11) -0.0075(12)
C17 0.0280(14) 0.0363(17) 0.0399(17) 0.0045(13) 0.0053(13) -0.0048(13)
C18 0.0368(16) 0.0294(16) 0.0453(19) -0.0028(13) 0.0139(14) -0.0053(13)
C19 0.0391(17) 0.0330(16) 0.0385(17) -0.0079(13) 0.0096(13) -0.0131(13)
C20 0.0254(13) 0.0344(15) 0.0333(15) -0.0026(12) 0.0065(11) -0.0110(12)
C21 0.054(2) 0.0310(17) 0.059(2) -0.0016(16) 0.0146(18) -0.0054(16)
C8 0.0280(14) 0.0294(15) 0.0278(14) -0.0017(11) -0.0039(11) -0.0083(12)
C9 0.0244(13) 0.0350(16) 0.0324(15) -0.0019(12) -0.0024(11) -0.0077(12)
C10 0.0310(15) 0.0360(16) 0.0399(17) -0.0032(13) -0.0018(13) -0.0143(13)
C11 0.0334(15) 0.0332(16) 0.0397(17) -0.0063(13) -0.0020(13) -0.0113(13)
C12 0.0311(15) 0.0366(16) 0.0310(15) -0.0055(12) 0.0012(12) -0.0090(13)
C13 0.0299(14) 0.0306(15) 0.0287(14) 0.0017(12) -0.0045(11) -0.0105(12)
C14 0.0441(19) 0.0385(18) 0.056(2) -0.0166(16) 0.0033(16) -0.0151(15)
O1 0.0312(10) 0.0263(10) 0.0328(11) -0.0022(8) 0.0041(8) -0.0068(8)
O2 0.0215(10) 0.0391(12) 0.0417(13) 0.0095(9) -0.0039(9) -0.0077(9)
O3 0.0407(12) 0.0377(12) 0.0365(12) -0.0093(10) 0.0038(10) -0.0175(10)
S1 0.0293(4) 0.0351(4) 0.0344(4) -0.0016(3) -0.0027(3) -0.0176(3)
S2 0.0247(3) 0.0440(4) 0.0298(4) -0.0022(3) 0.0030(3) -0.0087(3)
S3 0.0238(3) 0.0443(4) 0.0360(4) -0.0054(3) 0.0015(3) -0.0109(3)
S4 0.0374(4) 0.0337(4) 0.0279(4) 0.0032(3) -0.0025(3) -0.0160(3)
S5 0.0609(5) 0.0289(4) 0.0395(4) -0.0035(3) 0.0163(4) -0.0173(4)
O5 0.134(3) 0.0488(16) 0.0363(14) 0.0053(12) 0.0102(16) -0.0300(18)
O4 0.0493(15) 0.0485(15) 0.091(2) -0.0096(14) 0.0285(14) -0.0267(12)
C33 0.075(3) 0.0291(17) 0.051(2) -0.0047(15) -0.0041(19) -0.0116(17)
N1 0.0266(12) 0.0301(13) 0.0276(13) 0.0007(10) 0.0004(10) -0.0098(10)
C32 0.0246(13) 0.0303(15) 0.0387(16) -0.0023(12) 0.0006(12) -0.0093(12)
C43 0.0300(14) 0.0309(15) 0.0356(16) -0.0030(12) -0.0006(12) -0.0114(12)

loop_
_atom_type_symbol
_atom_type_description
_atom_type_scat_dispersion_real
_atom_type_scat_dispersion_imag
_atom_type_scat_source
C C 0.0033 0.0016 'International Tables Vol C Tables 4.2.6.8 and 6.1.1.4'
H H 0.0000 0.0000 'International Tables Vol C Tables 4.2.6.8 and 6.1.1.4'
N N 0.0061 0.0033 'International Tables Vol C Tables 4.2.6.8 and 6.1.1.4'
O O 0.0106 0.0060 'International Tables Vol C Tables 4.2.6.8 and 6.1.1.4'
F F 0.0171 0.0103 'International Tables Vol C Tables 4.2.6.8 and 6.1.1.4'
S S 0.1246 0.1234 'International Tables Vol C Tables 4.2.6.8 and 6.1.1.4'

loop_
_geom_angle_atom_site_label_1
_geom_angle_atom_site_label_2
_geom_angle_atom_site_label_3
_geom_angle
C2 C1 C6 121.6(3)
C2 C1 O1 118.7(2)
C6 C1 O1 119.3(2)
C1 C2 C3 118.4(3)
C1 C2 S4 121.5(2)
C3 C2 S4 119.8(2)
C4 C3 C2 121.8(3)
C4 C3 H1 119.1
C2 C3 H1 119.1
C3 C4 C5 117.8(3)
C3 C4 C7 122.4(3)
C5 C4 C7 119.8(3)
C6 C5 C4 122.3(3)
C6 C5 H2 118.8
C4 C5 H2 118.8
C5 C6 C1 118.0(3)
C5 C6 S1 120.0(2)
C1 C6 S1 121.9(2)
C34B C7 C36A 119.3(6)
C34B C7 C35A 89.3(6)
C36A C7 C35A 108.5(6)
C34B C7 C4 112.2(5)
C36A C7 C4 112.5(4)
C35A C7 C4 112.8(4)
C34B C7 C35B 112.1(6)
C36A C7 C35B 93.0(5)
C35A C7 C35B 23.1(4)
C4 C7 C35B 105.4(4)
C34B C7 C36B 108.4(5)
C36A C7 C36B 14.9(5)
C35A C7 C36B 120.4(5)
C4 C7 C36B 111.6(4)
C35B C7 C36B 107.2(5)
C34B C7 C34A 17.0(5)
C36A C7 C34A 110.2(5)
C35A C7 C34A 106.1(5)
C4 C7 C34A 106.5(4)
C35B C7 C34A 128.6(5)
C36B C7 C34A 97.1(5)
C7 C36B H29B 109.5
C7 C36B H30B 109.5
H29B C36B H30B 109.5
C7 C36B H31B 109.5
H29B C36B H31B 109.5
H30B C36B H31B 109.5
C7 C34A H23A 109.5
C7 C34A H24A 109.5
C7 C34A H25A 109.5
C7 C35B H26B 109.5
C7 C35B H27B 109.5
H26B C35B H27B 109.5
C7 C35B H28B 109.5
H26B C35B H28B 109.5
H27B C35B H28B 109.5
O2 C22 C27 124.5(2)
O2 C22 C23 118.5(3)
C27 C22 C23 117.0(3)
C24 C23 C22 120.9(3)
C24 C23 S1 119.7(2)
C22 C23 S1 119.4(2)
C23 C24 C25 122.6(3)
C23 C24 H7 118.7
C25 C24 H7 118.7
C24 C25 C26 116.3(3)
C24 C25 C28 122.2(3)
C26 C25 C28 121.2(3)
C27 C26 C25 122.4(3)
C27 C26 H8 118.8
C25 C26 H8 118.8
C26 C27 C22 120.8(3)
C26 C27 S2 119.7(2)
C22 C27 S2 119.4(2)
C30 C28 C29 110.0(3)
C30 C28 C25 111.4(3)
C29 C28 C25 107.9(3)
C30 C28 C31 107.3(3)
C29 C28 C31 108.8(3)
C25 C28 C31 111.5(3)
C28 C29 H9 109.5
C28 C29 H10 109.5
H9 C29 H10 109.5
C28 C29 H11 109.5
H9 C29 H11 109.5
H10 C29 H11 109.5
C28 C31 H15 109.5
C28 C31 H16 109.5
H15 C31 H16 109.5
C28 C31 H17 109.5
H15 C31 H17 109.5
H16 C31 H17 109.5
C28 C30 H12 109.5
C28 C30 H13 109.5
H12 C30 H13 109.5
C28 C30 H14 109.5
H12 C30 H14 109.5
H13 C30 H14 109.5
C20 C15 C16 117.3(3)
C20 C15 N1 123.4(3)
C16 C15 N1 119.3(3)
C17 C16 C15 120.8(3)
C17 C16 S2 119.2(2)
C15 C16 S2 120.0(2)
C16 C17 C18 121.7(3)
C16 C17 H5 119.2
C18 C17 H5 119.2
C19 C18 C17 117.4(3)
C19 C18 C21 122.7(3)
C17 C18 C21 119.8(3)
C18 C19 C20 121.9(3)
C18 C19 H6 119.0
C20 C19 H6 119.0
C19 C20 C15 120.9(3)
C19 C20 S3 118.4(2)
C15 C20 S3 120.7(2)
C38B C21 C37A 89.7(6)
C38B C21 C39B 108.8(7)
C37A C21 C39B 122.8(6)
C38B C21 C18 115.1(6)
C37A C21 C18 110.0(4)
C39B C21 C18 109.4(5)
C38B C21 C39A 117.7(7)
C37A C21 C39A 112.5(6)
C39B C21 C39A 12.4(6)
C18 C21 C39A 110.2(5)
C38B C21 C37B 108.7(6)
C37A C21 C37B 21.0(4)
C39B C21 C37B 106.5(6)
C18 C21 C37B 108.0(4)
C39A C21 C37B 94.9(6)
C38B C21 C38A 16.2(5)
C37A C21 C38A 105.8(5)
C39B C21 C38A 97.7(5)
C18 C21 C38A 109.9(4)
C39A C21 C38A 108.3(5)
C37B C21 C38A 124.2(6)
C21 C37A H32A 109.5
C21 C37A H33A 109.5
H32A C37A H33A 109.5
C21 C37A H34A 109.5
H32A C37A H34A 109.5
H33A C37A H34A 109.5
C21 C38A H35A 109.5
C21 C38A H36A 109.5
H35A C38A H36A 109.5
C21 C38A H37A 109.5
H35A C38A H37A 109.5
H36A C38A H37A 109.5
C21 C39A H38A 109.5
C21 C39A H39A 109.5
H38A C39A H39A 109.5
C21 C39A H40A 109.5
H38A C39A H40A 109.5
H39A C39A H40A 109.5
O3 C8 C9 119.0(3)
O3 C8 C13 122.4(3)
C9 C8 C13 118.5(3)
C10 C9 C8 119.8(3)
C10 C9 S3 120.6(2)
C8 C9 S3 119.6(2)
C9 C10 C11 122.6(3)
C9 C10 H3 118.7
C11 C10 H3 118.7
C10 C11 C12 116.7(3)
C10 C11 C14 121.5(3)
C12 C11 C14 121.6(3)
C13 C12 C11 121.6(3)
C13 C12 H4 119.2
C11 C12 H4 119.2
C12 C13 C8 120.7(3)
C12 C13 S4 121.4(2)
C8 C13 S4 117.8(2)
C40A C14 C42B 129.0(7)
C40A C14 C42A 112.6(7)
C42B C14 C42A 37.8(4)
C40A C14 C41B 61.3(7)
C42B C14 C41B 110.6(6)
C42A C14 C41B 138.7(6)
C40A C14 C11 115.2(6)
C42B C14 C11 114.7(4)
C42A C14 C11 110.1(4)
C41B C14 C11 108.5(4)
C40A C14 C40B 43.5(6)
C42B C14 C40B 108.5(5)
C42A C14 C40B 75.9(5)
C41B C14 C40B 104.2(5)
C11 C14 C40B 109.8(4)
C40A C14 C41A 105.8(8)
C42B C14 C41A 68.1(6)
C42A C14 C41A 105.4(6)
C41B C14 C41A 48.5(5)
C11 C14 C41A 106.9(5)
C40B C14 C41A 140.1(6)
C1 O1 S5 120.18(17)
C22 O2 H20 116(3)
C8 O3 H21 111(3)
C23 S1 C6 97.39(13)
C27 S2 C16 101.97(13)
C9 S3 C20 100.60(13)
C13 S4 C2 96.84(13)
O5 S5 O4 121.8(2)
O5 S5 O1 109.76(16)
O4 S5 O1 111.03(14)
O5 S5 C33 105.71(18)
O4 S5 C33 107.97(19)
O1 S5 C33 97.71(15)
F2B C33 F3A 80.5(5)
F2B C33 F1A 124.1(4)
F3A C33 F1A 110.2(5)
F2B C33 F1B 110.2(4)
F3A C33 F1B 132.3(5)
F1A C33 F1B 25.1(3)
F2B C33 F3B 105.0(5)
F3A C33 F3B 27.2(3)
F1A C33 F3B 86.5(4)
F1B C33 F3B 111.1(5)
F2B C33 F2A 27.7(3)
F3A C33 F2A 108.1(5)
F1A C33 F2A 109.7(4)
F1B C33 F2A 88.9(4)
F3B C33 F2A 131.0(5)
F2B C33 S5 111.4(4)
F3A C33 S5 109.6(4)
F1A C33 S5 115.0(3)
F1B C33 S5 108.7(3)
F3B C33 S5 110.4(3)
F2A C33 S5 103.8(3)
C15 N1 C32 111.6(2)
C15 N1 H22 111(3)
C32 N1 H22 106(3)
N1 C32 C43 112.4(2)
N1 C32 H18 109.1
C43 C32 H18 109.1
N1 C32 H19 109.1
C43 C32 H19 109.1
H18 C32 H19 107.8
C14 C40B H41B 109.5
C14 C40B H42B 109.5
C14 C40B H43B 109.5
C14 C40A H41A 109.5
C14 C40A H42A 109.5
H41A C40A H42A 109.5
C14 C40A H43A 109.5
H41A C40A H43A 109.5
H42A C40A H43A 109.5
C14 C41B H44B 109.5
C14 C41B H45B 109.5
C14 C41B H46B 109.5
C14 C41A H44A 109.5
C14 C41A H45A 109.5
H44A C41A H45A 109.5
C14 C41A H46A 109.5
H44A C41A H46A 109.5
H45A C41A H46A 109.5
C14 C42B H47B 109.5
C14 C42B H48B 109.5
C14 C42B H49B 109.5
C14 C42A H48A 109.5
C14 C42A H49A 109.5
H48A C42A H49A 109.5
C14 C42A H47A 109.5
H48A C42A H47A 109.5
H49A C42A H47A 109.5
C44B C43 C48A 119.7(6)
C44B C43 C48B 111.8(5)
C48A C43 C48B 17.9(5)
C44B C43 C44A 16.9(4)
C48A C43 C44A 121.5(5)
C48B C43 C44A 119.1(5)
C44B C43 C32 122.7(4)
C48A C43 C32 117.6(5)
C48B C43 C32 122.1(4)
C44A C43 C32 118.7(4)
C45A C44A C43 119.4(7)
C45A C44A H50A 120.3
C43 C44A H50A 120.3
C43 C44B C45B 121.9(7)
C43 C44B H50B 119.0
C45B C44B H50B 119.0
C46A C45A C44A 120.6(9)
C46A C45A H51A 119.7
C44A C45A H51A 119.7
C46B C45B C44B 119.1(9)
C46B C45B H51B 120.5
C44B C45B H51B 120.5
C45A C46A C47A 118.8(9)
C45A C46A H52A 120.6
C47A C46A H52A 120.6
C47B C46B C45B 119.8(10)
C47B C46B H52B 120.1
C45B C46B H52B 120.1
C48A C47A C46A 117.6(9)
C48A C47A H53A 121.2
C46A C47A H53A 121.2
C46B C47B C48B 123.4(9)
C46B C47B H53B 118.3
C48B C47B H53B 118.3
C47A C48A C43 119.3(8)
C47A C48A H54A 120.4
C43 C48A H54A 120.4
C47B C48B C43 121.7(7)
C47B C48B H54B 119.2
C43 C48B H54B 119.2
C7 C35A H26A 109.5
C7 C35A H27A 109.5
C7 C35A H28A 109.5
C7 C36A H29A 109.5
C7 C36A H30A 109.5
C7 C36A H31A 109.5
C7 C34B H23B 109.5
C7 C34B H24B 109.5
H23B C34B H24B 109.5
C7 C34B H25B 109.5
H23B C34B H25B 109.5
H24B C34B H25B 109.5
C21 C37B H32B 109.5
C21 C37B H33B 109.5
C21 C37B H34B 109.5
C21 C38B H35B 109.5
C21 C38B H36B 109.5
C21 C38B H37B 109.5
C21 C39B H38B 109.5
C21 C39B H39B 109.5
C21 C39B H40B 109.5

loop_
_geom_bond_atom_site_label_1
_geom_bond_atom_site_label_2
_geom_bond_distance
C1 C2 1.387(4)
C1 C6 1.392(4)
C1 O1 1.427(3)
C2 C3 1.397(4)
C2 S4 1.792(3)
C3 C4 1.385(4)
C3 H1 0.9500
C4 C5 1.392(4)
C4 C7 1.533(4)
C5 C6 1.387(4)
C5 H2 0.9500
C6 S1 1.777(3)
C7 C34B 1.451(10)
C7 C36A 1.480(9)
C7 C35A 1.519(9)
C7 C35B 1.570(8)
C7 C36B 1.588(9)
C7 C34A 1.606(8)
C36B H29B 0.9800
C36B H30B 0.9800
C36B H31B 0.9800
C34A H23A 0.9800
C34A H24A 0.9800
C34A H25A 0.9800
C35B H26B 0.9800
C35B H27B 0.9800
C35B H28B 0.9800
C22 O2 1.342(3)
C22 C27 1.404(4)
C22 C23 1.409(4)
C23 C24 1.387(4)
C23 S1 1.777(3)
C24 C25 1.390(4)
C24 H7 0.9500
C25 C26 1.398(4)
C25 C28 1.535(4)
C26 C27 1.390(4)
C26 H8 0.9500
C27 S2 1.776(3)
C28 C30 1.520(5)
C28 C29 1.521(5)
C28 C31 1.538(5)
C29 H9 0.9800
C29 H10 0.9800
C29 H11 0.9800
C31 H15 0.9800
C31 H16 0.9800
C31 H17 0.9800
C30 H12 0.9800
C30 H13 0.9800
C30 H14 0.9800
C15 C20 1.402(4)
C15 C16 1.407(4)
C15 N1 1.426(4)
C16 C17 1.390(4)
C16 S2 1.792(3)
C17 C18 1.398(5)
C17 H5 0.9500
C18 C19 1.381(5)
C18 C21 1.539(5)
C19 C20 1.394(4)
C19 H6 0.9500
C20 S3 1.794(3)
C21 C38B 1.426(11)
C21 C37A 1.478(8)
C21 C39B 1.507(11)
C21 C39A 1.557(10)
C21 C37B 1.630(11)
C21 C38A 1.636(9)
C37A H32A 0.9800
C37A H33A 0.9800
C37A H34A 0.9800
C38A H35A 0.9800
C38A H36A 0.9800
C38A H37A 0.9800
C39A H38A 0.9800
C39A H39A 0.9800
C39A H40A 0.9800
C8 O3 1.358(3)
C8 C9 1.395(4)
C8 C13 1.399(4)
C9 C10 1.388(4)
C9 S3 1.783(3)
C10 C11 1.395(4)
C10 H3 0.9500
C11 C12 1.400(4)
C11 C14 1.539(4)
C12 C13 1.385(4)
C12 H4 0.9500
C13 S4 1.787(3)
C14 C40A 1.458(14)
C14 C42B 1.495(9)
C14 C42A 1.508(10)
C14 C41B 1.515(10)
C14 C40B 1.577(10)
C14 C41A 1.578(12)
O1 S5 1.567(2)
O2 H20 0.76(4)
O3 H21 0.81(5)
S5 O5 1.410(3)
S5 O4 1.420(3)
S5 C33 1.836(4)
C33 F2B 1.269(6)
C33 F3A 1.272(7)
C33 F1A 1.299(6)
C33 F1B 1.329(6)
C33 F3B 1.381(7)
C33 F2A 1.396(7)
N1 C32 1.485(4)
N1 H22 0.80(4)
C32 C43 1.503(4)
C32 H18 0.9900
C32 H19 0.9900
C40B H41B 0.9800
C40B H42B 0.9800
C40B H43B 0.9800
C40A H41A 0.9800
C40A H42A 0.9800
C40A H43A 0.9800
C41B H44B 0.9800
C41B H45B 0.9800
C41B H46B 0.9800
C41A H44A 0.9800
C41A H45A 0.9800
C41A H46A 0.9800
C42B H47B 0.9800
C42B H48B 0.9800
C42B H49B 0.9800
C42A H48A 0.9800
C42A H49A 0.9800
C42A H47A 0.9800
C43 C44B 1.357(9)
C43 C48A 1.392(9)
C43 C48B 1.400(8)
C43 C44A 1.424(8)
C44A C45A 1.382(12)
C44A H50A 0.9500
C44B C45B 1.396(12)
C44B H50B 0.9500
C45A C46A 1.379(14)
C45A H51A 0.9500
C45B C46B 1.367(14)
C45B H51B 0.9500
C46A C47A 1.551(15)
C46A H52A 0.9500
C46B C47B 1.200(13)
C46B H52B 0.9500
C47A C48A 1.379(13)
C47A H53A 0.9500
C47B C48B 1.375(12)
C47B H53B 0.9500
C48A H54A 0.9500
C48B H54B 0.9500
C35A H26A 0.9800
C35A H27A 0.9800
C35A H28A 0.9800
C36A H29A 0.9800
C36A H30A 0.9800
C36A H31A 0.9800
C34B H23B 0.9800
C34B H24B 0.9800
C34B H25B 0.9800
C37B H32B 0.9800
C37B H33B 0.9800
C37B H34B 0.9800
C38B H35B 0.9800
C38B H36B 0.9800
C38B H37B 0.9800
C39B H38B 0.9800
C39B H39B 0.9800
C39B H40B 0.9800
